data_1566039
loop_
_publ_author_name
'Mautner, Franz A.'
'Bierbaumer, Florian'
'Fischer, Roland C.'
'Vicente, Ramon'
'Tubau, \`Annia'
'Ferran, Arnau'
'Massoud, Salah S.'

_publ_section_title
;
 Structural Characterization, Magnetic and Luminescent Properties of
 Praseodymium(III)-4,4,4-Trifluoro-1-(2-Naphthyl)Butane-1,3-Dionato(1-)
 Complexes
;
_journal_issue 2
_journal_name_full Crystals
_journal_page_first 179
_journal_paper_doi 10.3390/cryst11020179
_journal_volume 11
_journal_year 2021
_chemical_formula_moiety 'C44 H32 F9 O8 Pr'
_chemical_formula_sum 'C44 H32 F9 O8 Pr'
_chemical_formula_weight 1000.60
_chemical_name_common '[PrL3(MeOH)2]'
_space_group_crystal_system monoclinic
_space_group_IT_number 14
_space_group_name_Hall '-P 2ybc'
_space_group_name_H-M_alt 'P 1 21/c 1'
_atom_sites_solution_hydrogens mixed
_audit_creation_method SHELXL-2016/6
_cell_angle_alpha 90
_cell_angle_beta 105.674(2)
_cell_angle_gamma 90
_cell_formula_units_Z 4
_cell_length_a 8.9307(4)
_cell_length_b 28.9448(12)
_cell_length_c 16.2421(7)
_cell_measurement_reflns_used 9930
_cell_measurement_temperature 100(2)
_cell_measurement_theta_max 28.28
_cell_measurement_theta_min 2.37
_cell_volume 4042.4(3)
_computing_cell_refinement 'Bruker SAINT'
_computing_data_collection 'Bruker APEX2'
_computing_data_reduction 'Bruker SAINT'
_computing_molecular_graphics 'Bruker SHELXTL'
_computing_publication_material 'Bruker SHELXTL'
_computing_structure_refinement 'SHELXL-2016/6 (Sheldrick, 2016)'
_diffrn_ambient_temperature 100(2)
_diffrn_measured_fraction_theta_full 1.000
_diffrn_measured_fraction_theta_max 0.994
_diffrn_measurement_device_type 'Bruker APEX-II CCD'
_diffrn_measurement_method \w-scans
_diffrn_radiation_type MoK\a
_diffrn_radiation_wavelength 0.71073
_diffrn_reflns_av_R_equivalents 0.0797
_diffrn_reflns_av_unetI/netI 0.0380
_diffrn_reflns_Laue_measured_fraction_full 1.000
_diffrn_reflns_Laue_measured_fraction_max 0.994
_diffrn_reflns_limit_h_max 12
_diffrn_reflns_limit_h_min -12
_diffrn_reflns_limit_k_max 39
_diffrn_reflns_limit_k_min -40
_diffrn_reflns_limit_l_max 22
_diffrn_reflns_limit_l_min -22
_diffrn_reflns_number 185055
_diffrn_reflns_point_group_measured_fraction_full 1.000
_diffrn_reflns_point_group_measured_fraction_max 0.994
_diffrn_reflns_theta_full 25.242
_diffrn_reflns_theta_max 30.110
_diffrn_reflns_theta_min 2.369
_exptl_absorpt_coefficient_mu 1.301
_exptl_absorpt_correction_T_max 0.9326
_exptl_absorpt_correction_T_min 0.7758
_exptl_absorpt_correction_type multi-scan
_exptl_absorpt_process_details SADABS
_exptl_crystal_colour green
_exptl_crystal_density_diffrn 1.644
_exptl_crystal_description prism
_exptl_crystal_F_000 2000
_exptl_crystal_size_max 0.180
_exptl_crystal_size_mid 0.140
_exptl_crystal_size_min 0.090
_refine_diff_density_max 1.143
_refine_diff_density_min -1.213
_refine_diff_density_rms 0.108
_refine_ls_extinction_coef .
_refine_ls_extinction_method none
_refine_ls_goodness_of_fit_ref 1.243
_refine_ls_hydrogen_treatment mixed
_refine_ls_matrix_type full
_refine_ls_number_parameters 567
_refine_ls_number_reflns 11826
_refine_ls_number_restraints 0
_refine_ls_restrained_S_all 1.243
_refine_ls_R_factor_all 0.0533
_refine_ls_R_factor_gt 0.0437
_refine_ls_shift/su_max 0.003
_refine_ls_shift/su_mean 0.000
_refine_ls_structure_factor_coef Fsqd
_refine_ls_weighting_details 'w=1/[\s^2^(Fo^2^)+(0.0105P)^2^+10.3624P] where P=(Fo^2^+2Fc^2^)/3'
_refine_ls_weighting_scheme calc
_refine_ls_wR_factor_gt 0.0829
_refine_ls_wR_factor_ref 0.0853
_reflns_Friedel_coverage 0.000
_reflns_Friedel_fraction_full .
_reflns_Friedel_fraction_max .
_reflns_number_gt 10371
_reflns_number_total 11826
_reflns_threshold_expression 'I > 2\s(I)'
_cod_data_source_file Crystals-2021-11-2-179.cif
_cod_data_source_block rf1758
_cod_original_sg_symbol_H-M 'P 21/c'
_cod_database_code 1566039
_shelx_shelxl_version_number 2016/6
_shelx_space_group_comment
;
The symmetry employed for this shelxl refinement is uniquely defined
by the following loop, which should always be used as a source of
symmetry information in preference to the above space-group names.
They are only intended as comments.
;
_shelx_estimated_absorpt_t_min 0.800
_shelx_estimated_absorpt_t_max 0.892

loop_
_space_group_symop_operation_xyz
'x, y, z'
'-x, y+1/2, -z+1/2'
'-x, -y, -z'
'x, -y-1/2, z-1/2'

loop_
_atom_site_label
_atom_site_type_symbol
_atom_site_fract_x
_atom_site_fract_y
_atom_site_fract_z
_atom_site_U_iso_or_equiv
_atom_site_adp_type
_atom_site_occupancy
_atom_site_site_symmetry_order
_atom_site_calc_flag
_atom_site_refinement_flags_posn
_atom_site_refinement_flags_adp
_atom_site_refinement_flags_occupancy
_atom_site_disorder_assembly
_atom_site_disorder_group
Pr1 Pr 0.46423(2) 0.54023(2) 0.64779(2) 0.01175(4) Uani 1 1 d . . . . .
H1O H 0.386(4) 0.4558(13) 0.540(2) 0.018 Uiso 1 1 d . U . . .
C1 C 0.7334(4) 0.44853(11) 0.8709(2) 0.0202(7) Uani 1 1 d . . . . .
F1 F 0.7833(3) 0.45086(7) 0.95631(12) 0.0349(5) Uani 1 1 d . . . . .
O1 O 0.6443(3) 0.49176(8) 0.74657(13) 0.0170(4) Uani 1 1 d . . . . .
F2 F 0.8443(2) 0.42651(7) 0.84526(14) 0.0293(5) Uani 1 1 d . . . . .
H2O H 0.709(6) 0.5064(17) 0.576(3) 0.044 Uiso 1 1 d . U . . .
C2 C 0.6975(3) 0.49546(11) 0.82698(19) 0.0146(6) Uani 1 1 d . . . . .
O2 O 0.6154(3) 0.58662(7) 0.76455(13) 0.0183(5) Uani 1 1 d . . . . .
F3 F 0.6082(3) 0.42134(7) 0.85167(14) 0.0317(5) Uani 1 1 d . . . . .
C3 C 0.7279(4) 0.53474(11) 0.87602(18) 0.0171(6) Uani 1 1 d . . . . .
H3 H 0.770198 0.531775 0.936077 0.021 Uiso 1 1 calc R U . . .
O3 O 0.3163(3) 0.50704(8) 0.73692(14) 0.0191(5) Uani 1 1 d . . . . .
O4 O 0.2851(3) 0.59541(8) 0.67449(14) 0.0175(4) Uani 1 1 d . . . . .
F4 F 0.0930(2) 0.50146(7) 0.88209(14) 0.0287(5) Uani 1 1 d . . . . .
C4 C 0.6986(3) 0.57946(11) 0.84027(18) 0.0149(6) Uani 1 1 d . . . . .
F5 F 0.3372(2) 0.48593(7) 0.91629(12) 0.0275(5) Uani 1 1 d . . . . .
C5 C 0.7701(3) 0.62049(11) 0.89066(18) 0.0138(6) Uani 1 1 d . . . . .
O5 O 0.2849(2) 0.54849(7) 0.50393(13) 0.0146(4) Uani 1 1 d . . . . .
F6 F 0.1795(3) 0.44718(7) 0.81717(13) 0.0286(5) Uani 1 1 d . . . . .
C6 C 0.7045(3) 0.66342(10) 0.86925(18) 0.0143(6) Uani 1 1 d . . . . .
H6 H 0.611541 0.666090 0.824209 0.017 Uiso 1 1 calc R U . . .
O6 O 0.5157(2) 0.61159(7) 0.57870(13) 0.0153(4) Uani 1 1 d . . . . .
F8 F 0.0748(3) 0.55426(9) 0.34195(14) 0.0404(6) Uani 1 1 d . . . . .
O8 O 0.6989(3) 0.52956(7) 0.58494(14) 0.0159(4) Uani 1 1 d . . . . .
C8 C 0.7092(4) 0.74807(11) 0.8913(2) 0.0177(6) Uani 1 1 d . . . . .
H8 H 0.613467 0.751311 0.848480 0.021 Uiso 1 1 calc R U . . .
F7 F -0.0313(2) 0.55338(9) 0.44508(16) 0.0419(6) Uani 1 1 d . . . . .
O7 O 0.4189(3) 0.46036(8) 0.58796(14) 0.0195(5) Uani 1 1 d . . . . .
C7 C 0.7730(3) 0.70345(10) 0.91304(18) 0.0135(5) Uani 1 1 d . . . . .
F9 F -0.0170(2) 0.61637(7) 0.37837(14) 0.0307(5) Uani 1 1 d . . . . .
C9 C 0.7835(4) 0.78640(11) 0.9312(2) 0.0218(7) Uani 1 1 d . . . . .
H9 H 0.739602 0.816084 0.915627 0.026 Uiso 1 1 calc R U . . .
C10 C 0.9259(4) 0.78226(12) 0.9957(2) 0.0248(7) Uani 1 1 d . . . . .
H10 H 0.977522 0.809190 1.022614 0.030 Uiso 1 1 calc R U . . .
C11 C 0.9891(4) 0.73993(12) 1.0192(2) 0.0199(6) Uani 1 1 d . . . . .
H11 H 1.083700 0.737560 1.063103 0.024 Uiso 1 1 calc R U . . .
C12 C 0.9153(3) 0.69916(11) 0.97882(19) 0.0155(6) Uani 1 1 d . . . . .
C13 C 0.9791(4) 0.65478(11) 1.00068(19) 0.0177(6) Uani 1 1 d . . . . .
H13 H 1.072695 0.651609 1.045146 0.021 Uiso 1 1 calc R U . . .
C15 C 0.2101(4) 0.48936(11) 0.8504(2) 0.0189(6) Uani 1 1 d . . . . .
C14 C 0.9083(4) 0.61621(11) 0.95889(19) 0.0189(6) Uani 1 1 d . . . . .
H14 H 0.951465 0.586535 0.975453 0.023 Uiso 1 1 calc R U . . .
C16 C 0.2396(3) 0.52418(11) 0.78436(19) 0.0150(6) Uani 1 1 d . . . . .
C17 C 0.1875(3) 0.56890(10) 0.78717(19) 0.0156(6) Uani 1 1 d . . . . .
H17 H 0.130727 0.576698 0.826937 0.019 Uiso 1 1 calc R U . . .
C19 C 0.1749(3) 0.65256(10) 0.74203(18) 0.0138(6) Uani 1 1 d . . . . .
C18 C 0.2174(3) 0.60336(10) 0.73168(18) 0.0126(5) Uani 1 1 d . . . . .
C20 C 0.2677(3) 0.68619(10) 0.72127(18) 0.0138(6) Uani 1 1 d . . . . .
H20 H 0.351418 0.677358 0.698937 0.017 Uiso 1 1 calc R U . . .
C21 C 0.2408(3) 0.73338(10) 0.73254(18) 0.0138(6) Uani 1 1 d . . . . .
C22 C 0.3367(4) 0.76847(11) 0.71270(19) 0.0180(6) Uani 1 1 d . . . . .
H22 H 0.422966 0.760226 0.692035 0.022 Uiso 1 1 calc R U . . .
C23 C 0.3058(4) 0.81396(11) 0.7231(2) 0.0229(7) Uani 1 1 d . . . . .
H23 H 0.371031 0.837107 0.709868 0.028 Uiso 1 1 calc R U . . .
C24 C 0.1778(4) 0.82694(11) 0.7535(2) 0.0234(7) Uani 1 1 d . . . . .
H24 H 0.156859 0.858725 0.759835 0.028 Uiso 1 1 calc R U . . .
C25 C 0.0837(4) 0.79389(12) 0.7738(2) 0.0215(7) Uani 1 1 d . . . . .
H25 H -0.001331 0.802930 0.794871 0.026 Uiso 1 1 calc R U . . .
C26 C 0.1123(3) 0.74640(11) 0.76363(18) 0.0155(6) Uani 1 1 d . . . . .
C27 C 0.0176(4) 0.71105(11) 0.78292(19) 0.0172(6) Uani 1 1 d . . . . .
H27 H -0.069296 0.719359 0.802997 0.021 Uiso 1 1 calc R U . . .
C28 C 0.0473(3) 0.66532(11) 0.77353(19) 0.0161(6) Uani 1 1 d . . . . .
H28 H -0.016917 0.642270 0.787993 0.019 Uiso 1 1 calc R U . . .
C29 C 0.0594(4) 0.57821(11) 0.4094(2) 0.0189(6) Uani 1 1 d . . . . .
C30 C 0.2190(3) 0.58634(11) 0.47196(18) 0.0146(6) Uani 1 1 d . . . . .
C31 C 0.2725(3) 0.63053(10) 0.48508(19) 0.0153(6) Uani 1 1 d . . . . .
H31 H 0.206369 0.654912 0.457721 0.018 Uiso 1 1 calc R U . . .
C32 C 0.4245(3) 0.64198(10) 0.53843(18) 0.0135(6) Uani 1 1 d . . . . .
C33 C 0.4791(3) 0.69066(10) 0.54776(19) 0.0137(6) Uani 1 1 d . . . . .
C34 C 0.3963(3) 0.72649(10) 0.50086(19) 0.0146(6) Uani 1 1 d . . . . .
H34 H 0.300849 0.720234 0.459410 0.018 Uiso 1 1 calc R U . . .
C35 C 0.4516(3) 0.77266(10) 0.51361(19) 0.0141(6) Uani 1 1 d . . . . .
C36 C 0.3671(4) 0.80995(11) 0.4664(2) 0.0178(6) Uani 1 1 d . . . . .
H36 H 0.271816 0.804212 0.424502 0.021 Uiso 1 1 calc R U . . .
C37 C 0.4220(4) 0.85417(11) 0.4809(2) 0.0215(7) Uani 1 1 d . . . . .
H37 H 0.364499 0.878955 0.449108 0.026 Uiso 1 1 calc R U . . .
C38 C 0.5634(4) 0.86319(11) 0.5428(2) 0.0204(6) Uani 1 1 d . . . . .
H38 H 0.600278 0.894041 0.552293 0.024 Uiso 1 1 calc R U . . .
C39 C 0.6474(4) 0.82819(11) 0.5890(2) 0.0178(6) Uani 1 1 d . . . . .
H39 H 0.742621 0.834775 0.630409 0.021 Uiso 1 1 calc R U . . .
C40 C 0.5942(3) 0.78203(11) 0.57586(19) 0.0151(6) Uani 1 1 d . . . . .
C41 C 0.6771(4) 0.74436(11) 0.6229(2) 0.0176(6) Uani 1 1 d . . . . .
H41 H 0.773162 0.750031 0.664255 0.021 Uiso 1 1 calc R U . . .
C42 C 0.6224(4) 0.70030(11) 0.6102(2) 0.0170(6) Uani 1 1 d . . . . .
H42 H 0.679729 0.675813 0.643107 0.020 Uiso 1 1 calc R U . . .
C43 C 0.4298(4) 0.41730(11) 0.6323(2) 0.0248(7) Uani 1 1 d . . . . .
H43A H 0.355488 0.395318 0.597569 0.037 Uiso 1 1 calc R U . . .
H43B H 0.405758 0.422049 0.687077 0.037 Uiso 1 1 calc R U . . .
H43C H 0.535455 0.405013 0.642531 0.037 Uiso 1 1 calc R U . . .
C44 C 0.8428(4) 0.55111(12) 0.6321(2) 0.0253(7) Uani 1 1 d . . . . .
H44A H 0.922535 0.546210 0.601694 0.038 Uiso 1 1 calc R U . . .
H44B H 0.877291 0.537379 0.689243 0.038 Uiso 1 1 calc R U . . .
H44C H 0.826016 0.584320 0.637203 0.038 Uiso 1 1 calc R U . . .

loop_
_atom_site_aniso_label
_atom_site_aniso_U_11
_atom_site_aniso_U_22
_atom_site_aniso_U_33
_atom_site_aniso_U_23
_atom_site_aniso_U_13
_atom_site_aniso_U_12
Pr1 0.01512(7) 0.01058(7) 0.00840(7) 0.00055(6) 0.00122(5) 0.00102(6)
C1 0.0269(17) 0.0173(16) 0.0147(14) 0.0033(12) 0.0029(12) 0.0035(12)
F1 0.0626(15) 0.0218(11) 0.0138(9) 0.0044(8) -0.0009(9) 0.0102(10)
O1 0.0200(11) 0.0175(11) 0.0117(10) 0.0011(8) 0.0009(8) 0.0044(9)
F2 0.0339(12) 0.0185(10) 0.0345(12) 0.0028(9) 0.0076(9) 0.0116(9)
C2 0.0142(13) 0.0162(14) 0.0145(13) 0.0015(11) 0.0057(11) 0.0036(11)
O2 0.0250(12) 0.0141(11) 0.0116(10) 0.0000(8) -0.0025(9) 0.0005(9)
F3 0.0356(12) 0.0221(11) 0.0354(12) 0.0104(9) 0.0060(10) -0.0074(9)
C3 0.0218(15) 0.0179(15) 0.0103(12) 0.0020(11) 0.0022(11) 0.0015(12)
O3 0.0246(12) 0.0173(11) 0.0176(11) 0.0012(9) 0.0094(9) 0.0008(9)
O4 0.0221(11) 0.0166(11) 0.0156(10) 0.0022(8) 0.0081(9) 0.0048(9)
F4 0.0326(11) 0.0248(11) 0.0357(12) 0.0082(9) 0.0215(9) 0.0014(9)
C4 0.0146(14) 0.0186(15) 0.0115(13) -0.0001(11) 0.0037(11) 0.0016(11)
F5 0.0290(11) 0.0315(11) 0.0177(9) 0.0100(8) -0.0013(8) 0.0011(9)
C5 0.0137(13) 0.0178(14) 0.0099(12) -0.0003(11) 0.0029(10) 0.0000(11)
O5 0.0184(10) 0.0101(10) 0.0133(9) 0.0007(8) 0.0011(8) 0.0023(8)
F6 0.0431(13) 0.0169(10) 0.0282(11) 0.0017(8) 0.0137(9) -0.0075(9)
C6 0.0115(13) 0.0181(15) 0.0127(13) 0.0000(11) 0.0023(10) -0.0004(11)
O6 0.0149(10) 0.0142(10) 0.0159(10) 0.0038(8) 0.0024(8) 0.0022(8)
F8 0.0352(13) 0.0471(14) 0.0270(11) -0.0165(10) -0.0122(10) 0.0111(10)
O8 0.0169(10) 0.0138(11) 0.0153(10) -0.0035(8) 0.0014(8) -0.0007(8)
C8 0.0171(14) 0.0185(15) 0.0185(14) 0.0010(12) 0.0067(12) 0.0019(12)
F7 0.0210(11) 0.0489(15) 0.0490(14) 0.0228(12) -0.0021(10) -0.0145(10)
O7 0.0291(12) 0.0144(10) 0.0130(10) -0.0005(9) 0.0019(9) -0.0045(10)
C7 0.0139(13) 0.0150(14) 0.0131(13) 0.0003(11) 0.0064(11) -0.0010(11)
F9 0.0204(10) 0.0194(10) 0.0413(12) 0.0077(9) -0.0108(9) 0.0024(8)
C9 0.0258(17) 0.0149(15) 0.0271(17) -0.0004(13) 0.0115(14) -0.0013(13)
C10 0.0258(17) 0.0207(17) 0.0290(18) -0.0066(14) 0.0091(14) -0.0087(14)
C11 0.0167(15) 0.0254(17) 0.0172(15) -0.0040(13) 0.0041(12) -0.0056(13)
C12 0.0144(14) 0.0198(15) 0.0128(13) -0.0027(11) 0.0046(11) -0.0016(11)
C13 0.0135(14) 0.0236(16) 0.0127(13) 0.0001(12) -0.0021(11) 0.0007(12)
C15 0.0201(15) 0.0206(16) 0.0159(14) 0.0010(12) 0.0048(12) -0.0025(12)
C14 0.0205(15) 0.0204(16) 0.0144(14) 0.0020(12) 0.0023(12) 0.0030(12)
C16 0.0134(13) 0.0166(14) 0.0133(13) 0.0026(11) 0.0008(11) -0.0040(11)
C17 0.0160(14) 0.0151(14) 0.0150(14) -0.0005(11) 0.0032(11) -0.0016(11)
C19 0.0124(13) 0.0164(14) 0.0117(13) 0.0017(11) 0.0020(10) 0.0032(11)
C18 0.0107(12) 0.0148(14) 0.0109(12) -0.0014(11) 0.0005(10) -0.0002(10)
C20 0.0127(13) 0.0183(15) 0.0100(12) 0.0023(11) 0.0025(10) 0.0012(11)
C21 0.0154(14) 0.0160(14) 0.0085(12) 0.0002(10) 0.0007(10) 0.0017(11)
C22 0.0202(15) 0.0193(15) 0.0144(14) 0.0011(12) 0.0043(12) -0.0008(12)
C23 0.0298(18) 0.0168(16) 0.0211(16) 0.0036(13) 0.0050(14) -0.0033(13)
C24 0.0362(19) 0.0140(15) 0.0189(15) 0.0005(12) 0.0056(14) 0.0048(14)
C25 0.0266(17) 0.0215(16) 0.0166(15) 0.0020(12) 0.0061(13) 0.0098(13)
C26 0.0158(14) 0.0196(15) 0.0099(13) 0.0013(11) 0.0012(11) 0.0047(12)
C27 0.0173(14) 0.0229(16) 0.0135(13) 0.0036(12) 0.0075(11) 0.0063(12)
C28 0.0141(14) 0.0192(15) 0.0146(14) 0.0050(11) 0.0032(11) 0.0006(11)
C29 0.0154(14) 0.0162(15) 0.0218(15) 0.0019(12) -0.0009(12) -0.0002(12)
C30 0.0140(13) 0.0188(15) 0.0105(13) 0.0015(11) 0.0025(11) 0.0013(11)
C31 0.0163(14) 0.0136(14) 0.0143(13) 0.0054(11) 0.0013(11) 0.0011(11)
C32 0.0150(14) 0.0145(14) 0.0122(13) 0.0025(11) 0.0059(11) 0.0004(11)
C33 0.0139(13) 0.0132(14) 0.0149(13) 0.0008(11) 0.0052(11) 0.0003(11)
C34 0.0130(13) 0.0152(14) 0.0147(13) 0.0006(11) 0.0020(11) -0.0006(11)
C35 0.0143(13) 0.0146(14) 0.0138(13) 0.0007(11) 0.0046(11) 0.0001(11)
C36 0.0179(15) 0.0182(15) 0.0160(14) 0.0015(12) 0.0025(12) 0.0018(12)
C37 0.0261(17) 0.0171(16) 0.0215(16) 0.0016(12) 0.0065(13) 0.0027(13)
C38 0.0262(17) 0.0152(15) 0.0221(16) -0.0041(12) 0.0104(13) -0.0034(12)
C39 0.0167(14) 0.0190(15) 0.0181(15) -0.0037(12) 0.0056(12) -0.0038(12)
C40 0.0152(14) 0.0182(15) 0.0138(13) -0.0023(11) 0.0070(11) -0.0007(11)
C41 0.0131(13) 0.0224(16) 0.0166(14) -0.0014(12) 0.0030(11) -0.0013(12)
C42 0.0147(14) 0.0175(15) 0.0177(14) 0.0025(12) 0.0024(11) 0.0014(11)
C43 0.034(2) 0.0159(16) 0.0225(17) 0.0024(13) 0.0053(14) 0.0004(14)
C44 0.0185(16) 0.0271(18) 0.0292(18) -0.0096(14) 0.0046(13) -0.0072(13)

loop_
_atom_type_symbol
_atom_type_description
_atom_type_scat_dispersion_real
_atom_type_scat_dispersion_imag
_atom_type_scat_source
C C 0.0033 0.0016 'International Tables Vol C Tables 4.2.6.8 and 6.1.1.4'
H H 0.0000 0.0000 'International Tables Vol C Tables 4.2.6.8 and 6.1.1.4'
O O 0.0106 0.0060 'International Tables Vol C Tables 4.2.6.8 and 6.1.1.4'
F F 0.0171 0.0103 'International Tables Vol C Tables 4.2.6.8 and 6.1.1.4'
Pr Pr -0.2180 2.8214 'International Tables Vol C Tables 4.2.6.8 and 6.1.1.4'

loop_
_geom_angle_atom_site_label_1
_geom_angle_atom_site_label_2
_geom_angle_atom_site_label_3
_geom_angle
_geom_angle_site_symmetry_1
_geom_angle_site_symmetry_3
O4 Pr1 O1 129.30(7) . .
O4 Pr1 O3 69.72(7) . .
O1 Pr1 O3 75.03(8) . .
O4 Pr1 O2 75.21(8) . .
O1 Pr1 O2 70.62(7) . .
O3 Pr1 O2 91.76(8) . .
O4 Pr1 O6 74.74(7) . .
O1 Pr1 O6 128.68(7) . .
O3 Pr1 O6 144.31(7) . .
O2 Pr1 O6 75.94(7) . .
O4 Pr1 O5 79.11(7) . .
O1 Pr1 O5 147.11(7) . .
O3 Pr1 O5 106.70(7) . .
O2 Pr1 O5 140.65(7) . .
O6 Pr1 O5 68.79(7) . .
O4 Pr1 O7 130.17(8) . .
O1 Pr1 O7 74.18(7) . .
O3 Pr1 O7 78.87(8) . .
O2 Pr1 O7 144.79(7) . .
O6 Pr1 O7 129.21(7) . .
O5 Pr1 O7 74.04(7) . .
O4 Pr1 O8 143.90(7) . .
O1 Pr1 O8 74.05(7) . .
O3 Pr1 O8 145.55(7) . .
O2 Pr1 O8 92.05(7) . .
O6 Pr1 O8 69.38(7) . .
O5 Pr1 O8 91.47(7) . .
O7 Pr1 O8 78.43(7) . .
F3 C1 F2 106.9(3) . .
F3 C1 F1 107.2(3) . .
F2 C1 F1 106.2(3) . .
F3 C1 C2 111.0(3) . .
F2 C1 C2 111.0(3) . .
F1 C1 C2 114.1(3) . .
C2 O1 Pr1 129.60(19) . .
O1 C2 C3 128.9(3) . .
O1 C2 C1 112.3(3) . .
C3 C2 C1 118.8(3) . .
C4 O2 Pr1 136.5(2) . .
C2 C3 C4 122.3(3) . .
C2 C3 H3 118.9 . .
C4 C3 H3 118.9 . .
C16 O3 Pr1 133.3(2) . .
C18 O4 Pr1 137.48(19) . .
O2 C4 C3 122.8(3) . .
O2 C4 C5 117.1(3) . .
C3 C4 C5 120.1(3) . .
C6 C5 C14 119.7(3) . .
C6 C5 C4 119.5(3) . .
C14 C5 C4 120.8(3) . .
C30 O5 Pr1 125.17(18) . .
C5 C6 C7 121.1(3) . .
C5 C6 H6 119.4 . .
C7 C6 H6 119.4 . .
C32 O6 Pr1 130.75(19) . .
C44 O8 Pr1 115.99(18) . .
C44 O8 H2O 113(4) . .
Pr1 O8 H2O 111(4) . .
C9 C8 C7 120.8(3) . .
C9 C8 H8 119.6 . .
C7 C8 H8 119.6 . .
C43 O7 Pr1 129.00(19) . .
C43 O7 H1O 108(3) . .
Pr1 O7 H1O 122(3) . .
C6 C7 C8 122.2(3) . .
C6 C7 C12 118.9(3) . .
C8 C7 C12 118.8(3) . .
C8 C9 C10 120.4(3) . .
C8 C9 H9 119.8 . .
C10 C9 H9 119.8 . .
C11 C10 C9 120.3(3) . .
C11 C10 H10 119.8 . .
C9 C10 H10 119.8 . .
C10 C11 C12 120.9(3) . .
C10 C11 H11 119.6 . .
C12 C11 H11 119.6 . .
C13 C12 C11 122.3(3) . .
C13 C12 C7 119.0(3) . .
C11 C12 C7 118.7(3) . .
C14 C13 C12 121.1(3) . .
C14 C13 H13 119.4 . .
C12 C13 H13 119.4 . .
F4 C15 F6 107.5(3) . .
F4 C15 F5 107.2(3) . .
F6 C15 F5 107.0(3) . .
F4 C15 C16 113.3(3) . .
F6 C15 C16 111.8(3) . .
F5 C15 C16 109.7(3) . .
C13 C14 C5 120.1(3) . .
C13 C14 H14 119.9 . .
C5 C14 H14 119.9 . .
O3 C16 C17 129.2(3) . .
O3 C16 C15 112.9(3) . .
C17 C16 C15 117.8(3) . .
C16 C17 C18 121.1(3) . .
C16 C17 H17 119.5 . .
C18 C17 H17 119.5 . .
C20 C19 C28 119.9(3) . .
C20 C19 C18 117.3(3) . .
C28 C19 C18 122.8(3) . .
O4 C18 C17 123.4(3) . .
O4 C18 C19 116.4(3) . .
C17 C18 C19 120.1(3) . .
C19 C20 C21 121.2(3) . .
C19 C20 H20 119.4 . .
C21 C20 H20 119.4 . .
C20 C21 C22 122.0(3) . .
C20 C21 C26 119.0(3) . .
C22 C21 C26 119.0(3) . .
C23 C22 C21 120.4(3) . .
C23 C22 H22 119.8 . .
C21 C22 H22 119.8 . .
C22 C23 C24 120.7(3) . .
C22 C23 H23 119.7 . .
C24 C23 H23 119.7 . .
C25 C24 C23 120.3(3) . .
C25 C24 H24 119.8 . .
C23 C24 H24 119.8 . .
C24 C25 C26 120.5(3) . .
C24 C25 H25 119.7 . .
C26 C25 H25 119.7 . .
C25 C26 C27 122.6(3) . .
C25 C26 C21 119.1(3) . .
C27 C26 C21 118.3(3) . .
C28 C27 C26 122.0(3) . .
C28 C27 H27 119.0 . .
C26 C27 H27 119.0 . .
C27 C28 C19 119.5(3) . .
C27 C28 H28 120.3 . .
C19 C28 H28 120.3 . .
F9 C29 F7 107.8(3) . .
F9 C29 F8 106.1(3) . .
F7 C29 F8 106.7(3) . .
F9 C29 C30 114.6(3) . .
F7 C29 C30 111.2(3) . .
F8 C29 C30 110.0(3) . .
O5 C30 C31 129.4(3) . .
O5 C30 C29 112.4(3) . .
C31 C30 C29 118.2(3) . .
C30 C31 C32 123.0(3) . .
C30 C31 H31 118.5 . .
C32 C31 H31 118.5 . .
O6 C32 C31 121.8(3) . .
O6 C32 C33 117.5(3) . .
C31 C32 C33 120.7(3) . .
C34 C33 C42 119.3(3) . .
C34 C33 C32 123.0(3) . .
C42 C33 C32 117.6(3) . .
C33 C34 C35 120.9(3) . .
C33 C34 H34 119.5 . .
C35 C34 H34 119.5 . .
C36 C35 C34 121.6(3) . .
C36 C35 C40 118.9(3) . .
C34 C35 C40 119.5(3) . .
C37 C36 C35 120.4(3) . .
C37 C36 H36 119.8 . .
C35 C36 H36 119.8 . .
C36 C37 C38 120.4(3) . .
C36 C37 H37 119.8 . .
C38 C37 H37 119.8 . .
C39 C38 C37 120.7(3) . .
C39 C38 H38 119.7 . .
C37 C38 H38 119.7 . .
C38 C39 C40 120.5(3) . .
C38 C39 H39 119.8 . .
C40 C39 H39 119.8 . .
C39 C40 C41 122.6(3) . .
C39 C40 C35 119.2(3) . .
C41 C40 C35 118.2(3) . .
C42 C41 C40 121.6(3) . .
C42 C41 H41 119.2 . .
C40 C41 H41 119.2 . .
C41 C42 C33 120.4(3) . .
C41 C42 H42 119.8 . .
C33 C42 H42 119.8 . .
O7 C43 H43A 109.5 . .
O7 C43 H43B 109.5 . .
H43A C43 H43B 109.5 . .
O7 C43 H43C 109.5 . .
H43A C43 H43C 109.5 . .
H43B C43 H43C 109.5 . .
O8 C44 H44A 109.5 . .
O8 C44 H44B 109.5 . .
H44A C44 H44B 109.5 . .
O8 C44 H44C 109.5 . .
H44A C44 H44C 109.5 . .
H44B C44 H44C 109.5 . .

loop_
_geom_bond_atom_site_label_1
_geom_bond_atom_site_label_2
_geom_bond_distance
_geom_bond_site_symmetry_2
Pr1 O4 2.382(2) .
Pr1 O1 2.395(2) .
Pr1 O3 2.408(2) .
Pr1 O2 2.416(2) .
Pr1 O6 2.453(2) .
Pr1 O5 2.462(2) .
Pr1 O7 2.498(2) .
Pr1 O8 2.586(2) .
C1 F3 1.333(4) .
C1 F2 1.336(4) .
C1 F1 1.339(4) .
C1 C2 1.527(4) .
O1 C2 1.268(4) .
C2 C3 1.372(4) .
O2 C4 1.271(4) .
C3 C4 1.414(4) .
C3 H3 0.9500 .
O3 C16 1.262(4) .
O4 C18 1.259(4) .
F4 C15 1.332(4) .
C4 C5 1.485(4) .
F5 C15 1.337(4) .
C5 C6 1.378(4) .
C5 C14 1.424(4) .
O5 C30 1.285(4) .
F6 C15 1.333(4) .
C6 C7 1.410(4) .
C6 H6 0.9500 .
O6 C32 1.256(3) .
F8 C29 1.334(4) .
O8 C44 1.447(4) .
O8 H2O 0.70(5) .
C8 C9 1.363(4) .
C8 C7 1.417(4) .
C8 H8 0.9500 .
F7 C29 1.328(4) .
O7 C43 1.429(4) .
O7 H1O 0.76(4) .
C7 C12 1.428(4) .
F9 C29 1.324(4) .
C9 C10 1.418(5) .
C9 H9 0.9500 .
C10 C11 1.359(5) .
C10 H10 0.9500 .
C11 C12 1.422(4) .
C11 H11 0.9500 .
C12 C13 1.411(4) .
C13 C14 1.369(4) .
C13 H13 0.9500 .
C15 C16 1.545(4) .
C14 H14 0.9500 .
C16 C17 1.380(4) .
C17 C18 1.417(4) .
C17 H17 0.9500 .
C19 C20 1.378(4) .
C19 C28 1.418(4) .
C19 C18 1.495(4) .
C20 C21 1.407(4) .
C20 H20 0.9500 .
C21 C22 1.421(4) .
C21 C26 1.424(4) .
C22 C23 1.365(5) .
C22 H22 0.9500 .
C23 C24 1.412(5) .
C23 H23 0.9500 .
C24 C25 1.372(5) .
C24 H24 0.9500 .
C25 C26 1.416(4) .
C25 H25 0.9500 .
C26 C27 1.415(4) .
C27 C28 1.367(4) .
C27 H27 0.9500 .
C28 H28 0.9500 .
C29 C30 1.529(4) .
C30 C31 1.362(4) .
C31 C32 1.438(4) .
C31 H31 0.9500 .
C32 C33 1.485(4) .
C33 C34 1.378(4) .
C33 C42 1.429(4) .
C34 C35 1.420(4) .
C34 H34 0.9500 .
C35 C36 1.418(4) .
C35 C40 1.422(4) .
C36 C37 1.368(5) .
C36 H36 0.9500 .
C37 C38 1.409(5) .
C37 H37 0.9500 .
C38 C39 1.360(5) .
C38 H38 0.9500 .
C39 C40 1.415(4) .
C39 H39 0.9500 .
C40 C41 1.420(4) .
C41 C42 1.361(4) .
C41 H41 0.9500 .
C42 H42 0.9500 .
C43 H43A 0.9800 .
C43 H43B 0.9800 .
C43 H43C 0.9800 .
C44 H44A 0.9800 .
C44 H44B 0.9800 .
C44 H44C 0.9800 .

loop_
_geom_torsion_atom_site_label_1
_geom_torsion_atom_site_label_2
_geom_torsion_atom_site_label_3
_geom_torsion_atom_site_label_4
_geom_torsion
_geom_torsion_site_symmetry_1
_geom_torsion_site_symmetry_2
_geom_torsion_site_symmetry_3
_geom_torsion_site_symmetry_4
Pr1 O1 C2 C3 -32.6(5) . . . .
Pr1 O1 C2 C1 148.9(2) . . . .
F3 C1 C2 O1 -56.0(4) . . . .
F2 C1 C2 O1 62.8(4) . . . .
F1 C1 C2 O1 -177.2(3) . . . .
F3 C1 C2 C3 125.4(3) . . . .
F2 C1 C2 C3 -115.8(3) . . . .
F1 C1 C2 C3 4.2(4) . . . .
O1 C2 C3 C4 1.4(5) . . . .
C1 C2 C3 C4 179.7(3) . . . .
Pr1 O2 C4 C3 2.5(5) . . . .
Pr1 O2 C4 C5 -179.27(19) . . . .
C2 C3 C4 O2 14.3(5) . . . .
C2 C3 C4 C5 -163.9(3) . . . .
O2 C4 C5 C6 23.1(4) . . . .
C3 C4 C5 C6 -158.7(3) . . . .
O2 C4 C5 C14 -154.8(3) . . . .
C3 C4 C5 C14 23.4(4) . . . .
C14 C5 C6 C7 0.9(4) . . . .
C4 C5 C6 C7 -177.1(3) . . . .
C5 C6 C7 C8 179.0(3) . . . .
C5 C6 C7 C12 1.9(4) . . . .
C9 C8 C7 C6 -175.8(3) . . . .
C9 C8 C7 C12 1.3(4) . . . .
C7 C8 C9 C10 -0.4(5) . . . .
C8 C9 C10 C11 -0.7(5) . . . .
C9 C10 C11 C12 1.0(5) . . . .
C10 C11 C12 C13 178.9(3) . . . .
C10 C11 C12 C7 -0.1(5) . . . .
C6 C7 C12 C13 -3.0(4) . . . .
C8 C7 C12 C13 179.9(3) . . . .
C6 C7 C12 C11 176.1(3) . . . .
C8 C7 C12 C11 -1.0(4) . . . .
C11 C12 C13 C14 -177.8(3) . . . .
C7 C12 C13 C14 1.2(5) . . . .
C12 C13 C14 C5 1.6(5) . . . .
C6 C5 C14 C13 -2.7(5) . . . .
C4 C5 C14 C13 175.2(3) . . . .
Pr1 O3 C16 C17 15.5(5) . . . .
Pr1 O3 C16 C15 -161.2(2) . . . .
F4 C15 C16 O3 -160.5(3) . . . .
F6 C15 C16 O3 -38.8(4) . . . .
F5 C15 C16 O3 79.7(3) . . . .
F4 C15 C16 C17 22.4(4) . . . .
F6 C15 C16 C17 144.1(3) . . . .
F5 C15 C16 C17 -97.4(3) . . . .
O3 C16 C17 C18 0.1(5) . . . .
C15 C16 C17 C18 176.7(3) . . . .
Pr1 O4 C18 C17 -25.0(5) . . . .
Pr1 O4 C18 C19 152.1(2) . . . .
C16 C17 C18 O4 3.5(5) . . . .
C16 C17 C18 C19 -173.4(3) . . . .
C20 C19 C18 O4 -29.2(4) . . . .
C28 C19 C18 O4 152.2(3) . . . .
C20 C19 C18 C17 148.0(3) . . . .
C28 C19 C18 C17 -30.6(4) . . . .
C28 C19 C20 C21 1.5(4) . . . .
C18 C19 C20 C21 -177.2(3) . . . .
C19 C20 C21 C22 179.0(3) . . . .
C19 C20 C21 C26 -1.9(4) . . . .
C20 C21 C22 C23 179.0(3) . . . .
C26 C21 C22 C23 -0.2(4) . . . .
C21 C22 C23 C24 -0.2(5) . . . .
C22 C23 C24 C25 0.7(5) . . . .
C23 C24 C25 C26 -0.8(5) . . . .
C24 C25 C26 C27 -179.4(3) . . . .
C24 C25 C26 C21 0.4(5) . . . .
C20 C21 C26 C25 -179.1(3) . . . .
C22 C21 C26 C25 0.1(4) . . . .
C20 C21 C26 C27 0.7(4) . . . .
C22 C21 C26 C27 179.9(3) . . . .
C25 C26 C27 C28 -179.4(3) . . . .
C21 C26 C27 C28 0.8(4) . . . .
C26 C27 C28 C19 -1.2(5) . . . .
C20 C19 C28 C27 0.1(4) . . . .
C18 C19 C28 C27 178.6(3) . . . .
Pr1 O5 C30 C31 32.4(4) . . . .
Pr1 O5 C30 C29 -148.9(2) . . . .
F9 C29 C30 O5 176.4(3) . . . .
F7 C29 C30 O5 53.8(4) . . . .
F8 C29 C30 O5 -64.1(3) . . . .
F9 C29 C30 C31 -4.8(4) . . . .
F7 C29 C30 C31 -127.4(3) . . . .
F8 C29 C30 C31 114.6(3) . . . .
O5 C30 C31 C32 2.4(5) . . . .
C29 C30 C31 C32 -176.1(3) . . . .
Pr1 O6 C32 C31 -35.4(4) . . . .
Pr1 O6 C32 C33 144.6(2) . . . .
C30 C31 C32 O6 -2.4(5) . . . .
C30 C31 C32 C33 177.6(3) . . . .
O6 C32 C33 C34 173.7(3) . . . .
C31 C32 C33 C34 -6.3(4) . . . .
O6 C32 C33 C42 -8.0(4) . . . .
C31 C32 C33 C42 171.9(3) . . . .
C42 C33 C34 C35 0.2(4) . . . .
C32 C33 C34 C35 178.4(3) . . . .
C33 C34 C35 C36 -179.4(3) . . . .
C33 C34 C35 C40 -0.2(4) . . . .
C34 C35 C36 C37 179.0(3) . . . .
C40 C35 C36 C37 -0.2(5) . . . .
C35 C36 C37 C38 0.1(5) . . . .
C36 C37 C38 C39 0.0(5) . . . .
C37 C38 C39 C40 -0.1(5) . . . .
C38 C39 C40 C41 -179.5(3) . . . .
C38 C39 C40 C35 0.1(5) . . . .
C36 C35 C40 C39 0.1(4) . . . .
C34 C35 C40 C39 -179.1(3) . . . .
C36 C35 C40 C41 179.7(3) . . . .
C34 C35 C40 C41 0.5(4) . . . .
C39 C40 C41 C42 178.9(3) . . . .
C35 C40 C41 C42 -0.7(4) . . . .
C40 C41 C42 C33 0.7(5) . . . .
C34 C33 C42 C41 -0.5(5) . . . .
C32 C33 C42 C41 -178.8(3) . . . .
